data_4060048
loop_
_publ_author_name
'Takeaki Iwamoto'
'Hidenori Masuda'
'Chizuko Kabuto'
'Mitsuo Kira'

_publ_section_title
;
 Trigermaallene and 1,3-Digermasilaallene
;
_journal_name_full Organometallics
_journal_page_first 197
_journal_page_last 199
_journal_paper_doi 10.1021/om049183e
_journal_volume 24
_journal_year 2005
_chemical_formula_moiety 'C32 H80 Ge2 Si9 '
_chemical_formula_sum 'C32 H80 Ge2 Si9'
_chemical_formula_weight 862.93
_space_group_IT_number 15
_symmetry_cell_setting monoclinic
_symmetry_Int_Tables_number 15
_symmetry_space_group_name_Hall '-C 2yc'
_symmetry_space_group_name_H-M 'C 1 2/c 1'
_cell_angle_alpha 90.000(1)
_cell_angle_beta 107.412(1)
_cell_angle_gamma 90.000(1)
_cell_formula_units_Z 4
_cell_length_a 24.732(7)
_cell_length_b 11.512(3)
_cell_length_c 18.119(6)
_cell_measurement_reflns_used 6297
_cell_measurement_temperature 223.0
_cell_measurement_theta_max 27.5
_cell_measurement_theta_min 3.1
_cell_volume 4922(3)
_computing_cell_refinement CRYSTALCLEAR
_computing_data_collection CRYSTALCLEAR
_computing_data_reduction 'teXsan Ver. 1.11'
_computing_publication_material 'teXsan Ver. 1.11'
_computing_structure_refinement SHELXL97
_computing_structure_solution SIR92
_diffrn_measured_fraction_theta_full 0.974
_diffrn_measured_fraction_theta_max 0.974
_diffrn_measurement_device_type 'Rigaku/MSC Mercury CCD'
_diffrn_measurement_method \w
_diffrn_radiation_type 'Mo K\a'
_diffrn_radiation_wavelength 0.7107
_diffrn_reflns_av_R_equivalents 0.000
_diffrn_reflns_limit_h_max 30
_diffrn_reflns_limit_h_min 0
_diffrn_reflns_limit_k_max 14
_diffrn_reflns_limit_k_min 0
_diffrn_reflns_limit_l_max 22
_diffrn_reflns_limit_l_min -23
_diffrn_reflns_number 19744
_diffrn_reflns_theta_full 27.48
_diffrn_reflns_theta_max 27.48
_diffrn_reflns_theta_min 3.54
_exptl_absorpt_coefficient_mu 1.459
_exptl_absorpt_correction_T_max 1.0000
_exptl_absorpt_correction_T_min 0.8738
_exptl_absorpt_correction_type multi-scan
_exptl_absorpt_process_details '(Jacobson, 1998)'
_exptl_crystal_colour 'dark greenish blue'
_exptl_crystal_density_diffrn 1.164
_exptl_crystal_density_method 'not measured'
_exptl_crystal_description Prism
_exptl_crystal_F_000 1848
_exptl_crystal_size_max 0.200
_exptl_crystal_size_mid 0.200
_exptl_crystal_size_min 0.100
_refine_diff_density_max 0.51
_refine_diff_density_min -0.36
_refine_ls_extinction_coef 0.0000
_refine_ls_extinction_expression Fc^*^=kFc[1+0.001xFc^2^\l^3^/sin(2\q)]^-1/4^
_refine_ls_extinction_method SHELXL
_refine_ls_goodness_of_fit_ref 1.026
_refine_ls_hydrogen_treatment noref
_refine_ls_number_parameters 195
_refine_ls_number_reflns 3936
_refine_ls_R_factor_gt 0.0465
_refine_ls_shift/su_max 0.0010
_refine_ls_structure_factor_coef Fsqd
_refine_ls_weighting_details 'w = 1/[\s^2^(Fo^2^) + (0.0440P)^2^+0.0000P] where P=(Fo^2^+2Fc^2^)/3'
_refine_ls_weighting_scheme calc
_refine_ls_wR_factor_ref 0.1125
_reflns_number_gt 3936
_reflns_number_total 5492
_reflns_threshold_expression >2.0sigma(I)
_cod_original_formula_sum 'C32 H80 Ge2 Si9 '
_cod_database_code 4060048

loop_
_symmetry_equiv_pos_as_xyz
x,y,z
-x,y,1/2-z
-x,-y,-z
x,-y,1/2+z
1/2+x,1/2+y,z
1/2-x,1/2+y,1/2-z
1/2-x,1/2-y,-z
1/2+x,1/2-y,1/2+z

loop_
_atom_site_label
_atom_site_type_symbol
_atom_site_fract_x
_atom_site_fract_y
_atom_site_fract_z
_atom_site_U_iso_or_equiv
_atom_site_adp_type
_atom_site_occupancy
_atom_site_calc_flag
_atom_site_refinement_flags
Ge(1) Ge 0.91898(1) 0.17313(3) 0.18103(2) 0.0325(1) Uani 1.00 d .
Si(1) Si 1.0000 0.0832(1) 0.2500 0.0423(3) Uani 1.00 d S
Si(2) Si 0.87067(4) 0.42488(8) 0.11181(6) 0.0429(2) Uani 1.00 d .
Si(3) Si 0.94736(4) 0.28153(9) 0.03335(6) 0.0405(2) Uani 1.00 d .
Si(4) Si 0.85540(4) -0.08088(8) 0.12781(6) 0.0450(3) Uani 1.00 d .
Si(5) Si 0.82098(4) 0.0843(1) 0.24507(6) 0.0470(3) Uani 1.00 d .
C(1) C 0.8921(1) 0.2745(3) 0.0870(2) 0.0326(7) Uani 1.00 d .
C(2) C 0.8396(1) 0.2044(3) 0.0384(2) 0.0358(7) Uani 1.00 d .
C(3) C 0.8085(1) 0.1433(3) 0.0887(2) 0.0367(7) Uani 1.00 d .
C(4) C 0.8490(1) 0.0754(3) 0.1578(2) 0.0352(7) Uani 1.00 d .
C(5) C 0.9189(2) 0.4809(4) 0.2025(3) 0.066(1) Uani 1.00 d .
C(6) C 0.7971(2) 0.4306(4) 0.1198(2) 0.060(1) Uani 1.00 d .
C(7) C 0.8678(2) 0.5330(4) 0.0336(3) 0.065(1) Uani 1.00 d .
C(8) C 1.0068(2) 0.3795(4) 0.0839(2) 0.058(1) Uani 1.00 d .
C(9) C 0.9788(2) 0.1374(4) 0.0237(3) 0.061(1) Uani 1.00 d .
C(10) C 0.9136(2) 0.3287(4) -0.0690(2) 0.056(1) Uani 1.00 d .
C(11) C 0.9136(2) -0.1671(4) 0.1949(3) 0.082(2) Uani 1.00 d .
C(12) C 0.7879(2) -0.1609(4) 0.1183(3) 0.065(1) Uani 1.00 d .
C(13) C 0.8640(2) -0.0915(4) 0.0297(3) 0.080(1) Uani 1.00 d .
C(14) C 0.8414(2) 0.2209(4) 0.3015(2) 0.066(1) Uani 1.00 d .
C(15) C 0.8472(2) -0.0351(4) 0.3159(3) 0.073(1) Uani 1.00 d .
C(16) C 0.7419(2) 0.0815(5) 0.2116(3) 0.076(1) Uani 1.00 d .
H(1) H 0.8141 0.2563 0.0041 0.0358 Uiso 1.00 calc .
H(2) H 0.8520 0.1476 0.0088 0.0358 Uiso 1.00 calc .
H(3) H 0.7886 0.2000 0.1086 0.0367 Uiso 1.00 calc .
H(4) H 0.7820 0.0899 0.0573 0.0367 Uiso 1.00 calc .
H(5) H 0.9159 0.4342 0.2448 0.0660 Uiso 1.00 calc .
H(6) H 0.9567 0.4791 0.2007 0.0660 Uiso 1.00 calc .
H(7) H 0.9088 0.5588 0.2106 0.0660 Uiso 1.00 calc .
H(8) H 0.7888 0.5072 0.1323 0.0599 Uiso 1.00 calc .
H(9) H 0.7709 0.4084 0.0716 0.0599 Uiso 1.00 calc .
H(10) H 0.7940 0.3786 0.1590 0.0599 Uiso 1.00 calc .
H(11) H 0.9030 0.5367 0.0239 0.0653 Uiso 1.00 calc .
H(12) H 0.8393 0.5087 -0.0130 0.0653 Uiso 1.00 calc .
H(13) H 0.8575 0.6068 0.0482 0.0653 Uiso 1.00 calc .
H(14) H 1.0256 0.3484 0.1333 0.0581 Uiso 1.00 calc .
H(15) H 1.0321 0.3864 0.0543 0.0581 Uiso 1.00 calc .
H(16) H 0.9917 0.4540 0.0898 0.0581 Uiso 1.00 calc .
H(17) H 0.9499 0.0861 -0.0038 0.0610 Uiso 1.00 calc .
H(18) H 1.0059 0.1468 -0.0039 0.0610 Uiso 1.00 calc .
H(19) H 0.9972 0.1071 0.0736 0.0610 Uiso 1.00 calc .
H(20) H 0.8960 0.4022 -0.0692 0.0557 Uiso 1.00 calc .
H(21) H 0.9413 0.3339 -0.0950 0.0557 Uiso 1.00 calc .
H(22) H 0.8855 0.2733 -0.0943 0.0557 Uiso 1.00 calc .
H(23) H 0.9104 -0.1641 0.2457 0.0816 Uiso 1.00 calc .
H(24) H 0.9113 -0.2459 0.1780 0.0816 Uiso 1.00 calc .
H(25) H 0.9493 -0.1361 0.1949 0.0816 Uiso 1.00 calc .
H(26) H 0.7799 -0.1593 0.1668 0.0646 Uiso 1.00 calc .
H(27) H 0.7577 -0.1248 0.0802 0.0646 Uiso 1.00 calc .
H(28) H 0.7916 -0.2391 0.1043 0.0646 Uiso 1.00 calc .
H(29) H 0.8663 -0.1708 0.0167 0.0797 Uiso 1.00 calc .
H(30) H 0.8324 -0.0562 -0.0068 0.0797 Uiso 1.00 calc .
H(31) H 0.8978 -0.0525 0.0291 0.0797 Uiso 1.00 calc .
H(32) H 0.8810 0.2281 0.3192 0.0660 Uiso 1.00 calc .
H(33) H 0.8258 0.2861 0.2683 0.0660 Uiso 1.00 calc .
H(34) H 0.8260 0.2215 0.3435 0.0660 Uiso 1.00 calc .
H(35) H 0.8297 -0.0311 0.3562 0.0735 Uiso 1.00 calc .
H(36) H 0.8378 -0.1091 0.2905 0.0735 Uiso 1.00 calc .
H(37) H 0.8871 -0.0308 0.3377 0.0735 Uiso 1.00 calc .
H(38) H 0.7277 0.0816 0.2547 0.0763 Uiso 1.00 calc .
H(39) H 0.7278 0.1470 0.1799 0.0763 Uiso 1.00 calc .
H(40) H 0.7292 0.0123 0.1820 0.0763 Uiso 1.00 calc .

loop_
_atom_site_aniso_label
_atom_site_aniso_U_11
_atom_site_aniso_U_22
_atom_site_aniso_U_33
_atom_site_aniso_U_12
_atom_site_aniso_U_13
_atom_site_aniso_U_23
Ge(1) 0.0331(2) 0.0273(2) 0.0373(2) 0.0020(1) 0.0106(2) 0.0019(2)
Si(1) 0.0356(7) 0.0303(7) 0.0534(9) 0.0000 0.0017(6) 0.0000
Si(2) 0.0535(6) 0.0296(5) 0.0425(6) 0.0098(4) 0.0099(5) 0.0010(4)
Si(3) 0.0459(5) 0.0357(5) 0.0447(6) -0.0018(4) 0.0211(5) 0.0031(4)
Si(4) 0.0446(5) 0.0304(5) 0.0604(7) -0.0045(4) 0.0162(5) 0.0023(5)
Si(5) 0.0462(6) 0.0573(7) 0.0413(6) 0.0024(5) 0.0190(5) 0.0103(5)
C(1) 0.037(2) 0.028(2) 0.034(2) 0.003(1) 0.012(1) 0.004(1)
C(2) 0.038(2) 0.032(2) 0.037(2) 0.004(1) 0.010(1) 0.001(1)
C(3) 0.036(2) 0.036(2) 0.038(2) 0.002(1) 0.012(1) 0.005(1)
C(4) 0.030(2) 0.035(2) 0.042(2) -0.002(1) 0.013(1) 0.004(1)
C(5) 0.075(3) 0.038(2) 0.071(3) 0.007(2) 0.000(2) -0.009(2)
C(6) 0.070(3) 0.054(3) 0.061(3) 0.025(2) 0.027(2) 0.000(2)
C(7) 0.086(3) 0.039(2) 0.073(3) 0.019(2) 0.028(2) 0.012(2)
C(8) 0.057(2) 0.059(3) 0.062(3) -0.015(2) 0.024(2) 0.006(2)
C(9) 0.072(3) 0.053(3) 0.076(3) 0.009(2) 0.050(2) 0.003(2)
C(10) 0.067(3) 0.057(3) 0.046(2) -0.008(2) 0.022(2) 0.002(2)
C(11) 0.062(3) 0.035(2) 0.126(4) -0.001(2) -0.005(3) 0.002(3)
C(12) 0.062(3) 0.049(3) 0.079(3) -0.013(2) 0.017(2) 0.002(2)
C(13) 0.125(4) 0.035(2) 0.104(4) -0.010(2) 0.071(3) -0.016(2)
C(14) 0.077(3) 0.075(3) 0.058(3) 0.006(2) 0.038(2) -0.004(2)
C(15) 0.093(3) 0.077(3) 0.053(3) 0.002(3) 0.026(2) 0.017(2)
C(16) 0.051(2) 0.117(4) 0.071(3) -0.003(3) 0.034(2) 0.011(3)

loop_
_atom_type_symbol
_atom_type_description
_atom_type_scat_dispersion_real
_atom_type_scat_dispersion_imag
_atom_type_scat_source
C C 0.003 0.002
;International Tables for Crystallography
(1992, Vol. C, Tables 4.2.6.8 and 6.1.1.4)
;
H H 0.000 0.000
;International Tables for Crystallography
(1992, Vol. C, Table 6.1.1.4)
;
Si Si 0.082 0.070
;International Tables for Crystallography
(1992, Vol. C, Tables 4.2.6.8 and 6.1.1.4)
;
Ge Ge 0.155 1.800
;International Tables for Crystallography
(1992, Vol. C, Tables 4.2.6.8 and 6.1.1.4)
;

loop_
_geom_angle_atom_site_label_1
_geom_angle_atom_site_label_2
_geom_angle_atom_site_label_3
_geom_angle
_geom_angle_site_symmetry_3
_geom_angle_publ_flag
Si(1) Ge(1) C(1) 138.25(9) . yes
Si(1) Ge(1) C(4) 115.15(9) . yes
C(1) Ge(1) C(4) 95.9(1) . yes
Ge(1) Si(1) Ge(1) 125.71(7) 2_755 yes
C(1) Si(2) C(5) 112.2(2) . yes
C(1) Si(2) C(6) 113.4(2) . yes
C(1) Si(2) C(7) 112.1(2) . yes
C(5) Si(2) C(6) 107.8(2) . yes
C(5) Si(2) C(7) 108.2(2) . yes
C(6) Si(2) C(7) 102.6(2) . yes
C(1) Si(3) C(8) 110.9(2) . yes
C(1) Si(3) C(9) 113.2(2) . yes
C(1) Si(3) C(10) 110.1(2) . yes
C(8) Si(3) C(9) 107.2(2) . yes
C(8) Si(3) C(10) 111.4(2) . yes
C(9) Si(3) C(10) 103.9(2) . yes
C(4) Si(4) C(11) 115.5(2) . yes
C(4) Si(4) C(12) 110.2(2) . yes
C(4) Si(4) C(13) 112.3(2) . yes
C(11) Si(4) C(12) 107.0(2) . yes
C(11) Si(4) C(13) 107.5(2) . yes
C(12) Si(4) C(13) 103.6(2) . yes
C(4) Si(5) C(14) 113.2(2) . yes
C(4) Si(5) C(15) 113.2(2) . yes
C(4) Si(5) C(16) 109.5(2) . yes
C(14) Si(5) C(15) 105.3(2) . yes
C(14) Si(5) C(16) 106.2(2) . yes
C(15) Si(5) C(16) 109.1(2) . yes
Ge(1) C(1) Si(2) 111.9(2) . yes
Ge(1) C(1) Si(3) 110.7(1) . yes
Ge(1) C(1) C(2) 100.8(2) . yes
Si(2) C(1) Si(3) 112.1(2) . yes
Si(2) C(1) C(2) 111.1(2) . yes
Si(3) C(1) C(2) 109.7(2) . yes
C(1) C(2) C(3) 112.6(3) . yes
C(1) C(2) H(1) 108.7 . no
C(1) C(2) H(2) 108.7 . no
C(3) C(2) H(1) 108.8 . no
C(3) C(2) H(2) 108.9 . no
H(1) C(2) H(2) 109.1 . no
C(2) C(3) C(4) 113.1(3) . yes
C(2) C(3) H(3) 108.8 . no
C(2) C(3) H(4) 108.7 . no
C(4) C(3) H(3) 108.7 . no
C(4) C(3) H(4) 108.5 . no
H(3) C(3) H(4) 109.1 . no
Ge(1) C(4) Si(4) 116.9(2) . yes
Ge(1) C(4) Si(5) 107.5(2) . yes
Ge(1) C(4) C(3) 101.2(2) . yes
Si(4) C(4) Si(5) 111.7(2) . yes
Si(4) C(4) C(3) 109.5(2) . yes
Si(5) C(4) C(3) 109.4(2) . yes
Si(2) C(5) H(5) 109.6 . no
Si(2) C(5) H(6) 110.2 . no
Si(2) C(5) H(7) 109.7 . no
H(5) C(5) H(6) 109.3 . no
H(5) C(5) H(7) 108.6 . no
H(6) C(5) H(7) 109.4 . no
Si(2) C(6) H(8) 109.6 . no
Si(2) C(6) H(9) 109.3 . no
Si(2) C(6) H(10) 109.5 . no
H(8) C(6) H(9) 109.4 . no
H(8) C(6) H(10) 109.7 . no
H(9) C(6) H(10) 109.3 . no
Si(2) C(7) H(11) 110.2 . no
Si(2) C(7) H(12) 108.7 . no
Si(2) C(7) H(13) 109.8 . no
H(11) C(7) H(12) 109.0 . no
H(11) C(7) H(13) 110.7 . no
H(12) C(7) H(13) 108.4 . no
Si(3) C(8) H(14) 109.2 . no
Si(3) C(8) H(15) 109.3 . no
Si(3) C(8) H(16) 108.7 . no
H(14) C(8) H(15) 110.4 . no
H(14) C(8) H(16) 109.5 . no
H(15) C(8) H(16) 109.7 . no
Si(3) C(9) H(17) 109.6 . no
Si(3) C(9) H(18) 109.1 . no
Si(3) C(9) H(19) 109.5 . no
H(17) C(9) H(18) 109.4 . no
H(17) C(9) H(19) 110.0 . no
H(18) C(9) H(19) 109.2 . no
Si(3) C(10) H(20) 109.3 . no
Si(3) C(10) H(21) 109.8 . no
Si(3) C(10) H(22) 109.1 . no
H(20) C(10) H(21) 110.0 . no
H(20) C(10) H(22) 108.9 . no
H(21) C(10) H(22) 109.7 . no
Si(4) C(11) H(23) 109.9 . no
Si(4) C(11) H(24) 109.6 . no
Si(4) C(11) H(25) 109.6 . no
H(23) C(11) H(24) 109.4 . no
H(23) C(11) H(25) 109.4 . no
H(24) C(11) H(25) 109.0 . no
Si(4) C(12) H(26) 109.3 . no
Si(4) C(12) H(27) 109.7 . no
Si(4) C(12) H(28) 109.7 . no
H(26) C(12) H(27) 109.1 . no
H(26) C(12) H(28) 109.2 . no
H(27) C(12) H(28) 109.8 . no
Si(4) C(13) H(29) 109.5 . no
Si(4) C(13) H(30) 109.4 . no
Si(4) C(13) H(31) 109.4 . no
H(29) C(13) H(30) 109.6 . no
H(29) C(13) H(31) 109.6 . no
H(30) C(13) H(31) 109.4 . no
Si(5) C(14) H(32) 110.3 . no
Si(5) C(14) H(33) 108.8 . no
Si(5) C(14) H(34) 109.8 . no
H(32) C(14) H(33) 109.1 . no
H(32) C(14) H(34) 110.6 . no
H(33) C(14) H(34) 108.3 . no
Si(5) C(15) H(35) 110.4 . no
Si(5) C(15) H(36) 109.8 . no
Si(5) C(15) H(37) 110.7 . no
H(35) C(15) H(36) 108.1 . no
H(35) C(15) H(37) 109.4 . no
H(36) C(15) H(37) 108.5 . no
Si(5) C(16) H(38) 110.0 . no
Si(5) C(16) H(39) 110.0 . no
Si(5) C(16) H(40) 109.3 . no
H(38) C(16) H(39) 109.8 . no
H(38) C(16) H(40) 108.8 . no
H(39) C(16) H(40) 108.8 . no

loop_
_geom_bond_atom_site_label_1
_geom_bond_atom_site_label_2
_geom_bond_distance
_geom_bond_publ_flag
Ge(1) Si(1) 2.2694(8) yes
Ge(1) C(1) 2.007(3) yes
Ge(1) C(4) 2.000(3) yes
Si(2) C(1) 1.903(3) yes
Si(2) C(5) 1.835(4) yes
Si(2) C(6) 1.870(5) yes
Si(2) C(7) 1.872(5) yes
Si(3) C(1) 1.901(4) yes
Si(3) C(8) 1.862(4) yes
Si(3) C(9) 1.862(4) yes
Si(3) C(10) 1.871(4) yes
Si(4) C(4) 1.900(3) yes
Si(4) C(11) 1.868(4) yes
Si(4) C(12) 1.870(5) yes
Si(4) C(13) 1.857(6) yes
Si(5) C(4) 1.910(4) yes
Si(5) C(14) 1.861(5) yes
Si(5) C(15) 1.860(5) yes
Si(5) C(16) 1.867(4) yes
C(1) C(2) 1.559(4) yes
C(2) C(3) 1.529(5) yes
C(2) H(1) 0.953 no
C(2) H(2) 0.951 no
C(3) C(4) 1.560(4) yes
C(3) H(3) 0.951 no
C(3) H(4) 0.953 no
C(5) H(5) 0.956 no
C(5) H(6) 0.947 no
C(5) H(7) 0.954 no
C(6) H(8) 0.948 no
C(6) H(9) 0.953 no
C(6) H(10) 0.949 no
C(7) H(11) 0.939 no
C(7) H(12) 0.966 no
C(7) H(13) 0.947 no
C(8) H(14) 0.946 no
C(8) H(15) 0.943 no
C(8) H(16) 0.954 no
C(9) H(17) 0.945 no
C(9) H(18) 0.955 no
C(9) H(19) 0.948 no
C(10) H(20) 0.951 no
C(10) H(21) 0.943 no
C(10) H(22) 0.955 no
C(11) H(23) 0.948 no
C(11) H(24) 0.953 no
C(11) H(25) 0.953 no
C(12) H(26) 0.956 no
C(12) H(27) 0.948 no
C(12) H(28) 0.948 no
C(13) H(29) 0.948 no
C(13) H(30) 0.951 no
C(13) H(31) 0.950 no
C(14) H(32) 0.939 no
C(14) H(33) 0.966 no
C(14) H(34) 0.948 no
C(15) H(35) 0.953 no
C(15) H(36) 0.964 no
C(15) H(37) 0.948 no
C(16) H(38) 0.948 no
C(16) H(39) 0.948 no
C(16) H(40) 0.960 no

loop_
_cod_related_entry_id
_cod_related_entry_database
_cod_related_entry_code
1 ChemSpider 30659588
